data_7222507
loop_
_publ_author_name
'Babizhet'sky, V.S.'
'le Fur, E.'
'Pivan, J.Y.'
'Guerin, R.'

_publ_section_title
;
 Crystal structure of the ternary arsenide Ce Ni1.91 As1.94
;
_journal_name_full
;
Zeitschrift fuer Naturforschung, Teil B. Anorganische Chemie, Organische 
Chemie (42,1987-)
;
_journal_page_first 1359
_journal_page_last 1366
_journal_volume 57
_journal_year 2002
_chemical_formula_sum 'As1.94 Ce Ni1.91'
_chemical_name_systematic 'Ce Ni1.91 As1.94'
_space_group_IT_number 108
_symmetry_space_group_name_Hall 'I 4 -2c'
_symmetry_space_group_name_H-M 'I 4 c m'
_cell_angle_alpha 90
_cell_angle_beta 90
_cell_angle_gamma 90
_cell_formula_units_Z 32
_cell_length_a 11.6318
_cell_length_b 11.6318
_cell_length_c 19.2018
_cell_volume 2597.980
_citation_journal_id_ASTM ZNBSEN
_cod_data_source_file Babizhetsky_ZNBSEN_2002_724.cif
_cod_data_source_block As1.94Ce1Ni1.91
_cod_original_cell_volume 2597.98
_cod_original_formula_sum 'As1.94 Ce1 Ni1.91'
_cod_database_code 7222507

loop_
_symmetry_equiv_pos_as_xyz
x,y,z
-y,x,z
-x,-y,z
y,-x,z
-x,y,z+1/2
-y,-x,z+1/2
x,-y,z+1/2
y,x,z+1/2
x+1/2,y+1/2,z+1/2
-y+1/2,x+1/2,z+1/2
-x+1/2,-y+1/2,z+1/2
y+1/2,-x+1/2,z+1/2
-x+1/2,y+1/2,z+1
-y+1/2,-x+1/2,z+1
x+1/2,-y+1/2,z+1
y+1/2,x+1/2,z+1

loop_
_atom_site_label
_atom_site_type_symbol
_atom_site_fract_x
_atom_site_fract_y
_atom_site_fract_z
_atom_site_occupancy
_atom_site_U_iso_or_equiv
Ni5 Ni 0.62482 0.12482 0.12696 1 0.0
Ce3 Ce 0 0 0 1 0.0
As6 As 0.24767 0.25233 0.19425 1 0.0
Ni4 Ni 0.23833 0.26167 0.31725 1 0.0
As5 As 0.37814 0.35424 0.37987 0.981 0.0
As2 As 0.75073 -0.00337 0.06162 1 0.0
Ni6 Ni 0.3717 0.1283 0.1293 1 0.0
Ni3 Ni 0.5 0 0.3069 0.302 0.0
Ce2 Ce 0.25029 0.00196 0.2536 1 0.0
As3 As 0.40137 0.09863 -0.12772 0.97 0.0
Ni2 Ni 0.25109 0.01742 -0.06173 1 0.0
Ce4 Ce 0.5 0 0.0074 1 0.0
Ce1 Ce 0.2456 0.2544 0.00417 1 0.0
As7 As 0.37793 0.12207 0.37788 0.851 0.0
As1 As 0.5 0 0.1908 0.965 0.0
Ni1 Ni 0 0 0.32746 0.961 0.0
As4 As 0 0 0.19836 1 0.0
Ni7 Ni 0.12162 0.12523 0.12865 1 0.0
